data_7005709
loop_
_publ_author_name
'Mandal, Debashree'
'Bertolasi, Valerio'
'Arom\'i, Guillem'
'Ray, Debashis'

_publ_section_title
;
 A ketone oximate based cyclic cationic [Ni(II)4] inverse metallacrown
 from simultaneous chelation and bridging of two ligands.
;
_journal_issue 20
_journal_name_full 'Dalton transactions (Cambridge, England : 2003)'
_journal_page_first 1989
_journal_page_last 1992
_journal_paper_doi 10.1039/b704678m
_journal_year 2007
_chemical_formula_moiety 'C24 H50 N8 Ni4 O12, 3(Cl O4), C6 H16 N'
_chemical_formula_sum 'C30 H66 Cl3 N9 Ni4 O24'
_chemical_formula_weight 1278.11
_chemical_name_systematic
;
?
;
_space_group_IT_number 15
_symmetry_cell_setting monoclinic
_symmetry_space_group_name_Hall '-C 2yc'
_symmetry_space_group_name_H-M 'C 1 2/c 1'
_atom_sites_solution_hydrogens geom
_atom_sites_solution_primary direct
_atom_sites_solution_secondary difmap
_audit_creation_method SHELXL-97
_cell_angle_alpha 90.00
_cell_angle_beta 97.150(2)
_cell_angle_gamma 90.00
_cell_formula_units_Z 4
_cell_length_a 14.9193(3)
_cell_length_b 24.7954(6)
_cell_length_c 14.0215(2)
_cell_measurement_reflns_used 13218
_cell_measurement_temperature 295
_cell_measurement_theta_max 28.00
_cell_measurement_theta_min 3.38
_cell_volume 5146.64(18)
_computing_cell_refinement 'Denzo SMN (Otwinowski & Minor, 1997)'
_computing_data_collection 'COLLECT (Nonius, 1997)'
_computing_data_reduction 'Denzo SMN (Otwinowski & Minor, 1997)'
_computing_molecular_graphics 'ORTEPIII (Burnett & Johnson, 1996)'
_computing_publication_material
;
SHELXL-97 (Sheldrick, 1997), PARST (Nardelli, 1995)
;
_computing_structure_refinement 'SHELXL-97 (Sheldrick, 1997)'
_computing_structure_solution 'SIR97 (Altomare et al., 1999)'
_diffrn_ambient_temperature 295
_diffrn_measured_fraction_theta_full 0.993
_diffrn_measured_fraction_theta_max 0.993
_diffrn_measurement_device_type 'Nonius Kappa CCD'
_diffrn_measurement_method '\f scans and \w scans'
_diffrn_radiation_monochromator graphite
_diffrn_radiation_source 'fine-focus sealed tube'
_diffrn_radiation_type MoK\a
_diffrn_radiation_wavelength 0.71073
_diffrn_reflns_av_R_equivalents 0.0472
_diffrn_reflns_av_sigmaI/netI 0.0489
_diffrn_reflns_limit_h_max 19
_diffrn_reflns_limit_h_min -19
_diffrn_reflns_limit_k_max 32
_diffrn_reflns_limit_k_min -32
_diffrn_reflns_limit_l_max 18
_diffrn_reflns_limit_l_min -17
_diffrn_reflns_number 23241
_diffrn_reflns_theta_full 28.00
_diffrn_reflns_theta_max 28.00
_diffrn_reflns_theta_min 3.38
_exptl_absorpt_coefficient_mu 1.683
_exptl_absorpt_correction_T_max 0.901
_exptl_absorpt_correction_T_min 0.736
_exptl_absorpt_correction_type empirical
_exptl_crystal_colour brown
_exptl_crystal_density_diffrn 1.650
_exptl_crystal_density_method 'not measured'
_exptl_crystal_description prismatic
_exptl_crystal_F_000 2656
_exptl_crystal_size_max 0.32
_exptl_crystal_size_mid 0.17
_exptl_crystal_size_min 0.07
_refine_diff_density_max 0.627
_refine_diff_density_min -0.568
_refine_diff_density_rms 0.086
_refine_ls_extinction_method none
_refine_ls_goodness_of_fit_ref 1.022
_refine_ls_hydrogen_treatment mixed
_refine_ls_matrix_type full
_refine_ls_number_parameters 328
_refine_ls_number_reflns 6184
_refine_ls_number_restraints 6
_refine_ls_restrained_S_all 1.022
_refine_ls_R_factor_all 0.0782
_refine_ls_R_factor_gt 0.0458
_refine_ls_shift/su_max 0.001
_refine_ls_shift/su_mean 0.000
_refine_ls_structure_factor_coef Fsqd
_refine_ls_weighting_details 'calc w=1/[\s^2^(Fo^2^)+(0.0670P)^2^+5.4277P] where P=(Fo^2^+2Fc^2^)/3'
_refine_ls_weighting_scheme calc
_refine_ls_wR_factor_gt 0.1150
_refine_ls_wR_factor_ref 0.1287
_reflns_number_gt 4243
_reflns_number_total 6184
_reflns_threshold_expression I>2sigma(I)
_cod_data_source_file b704678m.txt
_cod_data_source_block drni4
_cod_depositor_comments
;
The following automatic conversions were performed:
'_symmetry_cell_setting' value 'Monoclinic' changed to 'monoclinic'
according to '/home/saulius/struct/CIF-dictionaries/cif_core.dic'
dictionary named 'cif_core.dic' version 2.4.1 from 2010-06-29.

Automatic conversion script
Id: cif_fix_enum 1527 2010-12-29 10:47:43Z saulius 
;
_cod_original_cell_volume 5146.6(2)
_cod_original_sg_symbol_H-M 'C 2/c'
_cod_database_code 7005709

loop_
_symmetry_equiv_pos_as_xyz
'x, y, z'
'-x, y, -z+1/2'
'x+1/2, y+1/2, z'
'-x+1/2, y+1/2, -z+1/2'
'-x, -y, -z'
'x, -y, z-1/2'
'-x+1/2, -y+1/2, -z'
'x+1/2, -y+1/2, z-1/2'

loop_
_atom_site_label
_atom_site_type_symbol
_atom_site_fract_x
_atom_site_fract_y
_atom_site_fract_z
_atom_site_U_iso_or_equiv
_atom_site_adp_type
_atom_site_occupancy
_atom_site_symmetry_multiplicity
_atom_site_calc_flag
_atom_site_refinement_flags
_atom_site_disorder_assembly
_atom_site_disorder_group
Ni1 Ni 0.49130(2) 0.200330(16) 0.57712(2) 0.03262(12) Uani 1 1 d . . .
Ni2 Ni 0.33480(2) 0.200904(17) 0.73609(2) 0.03315(13) Uani 1 1 d . . .
O1 O 0.31485(14) 0.15654(10) 0.61388(14) 0.0421(5) Uani 1 1 d . . .
O2 O 0.52373(15) 0.14599(10) 0.47336(14) 0.0428(5) Uani 1 1 d . . .
O3 O 0.43922(13) 0.24639(8) 0.68241(13) 0.0332(4) Uani 1 1 d . . .
O4 O 0.39911(14) 0.24615(9) 0.92939(14) 0.0392(5) Uani 1 1 d . . .
O5 O 0.22580(15) 0.25387(10) 0.69655(15) 0.0433(5) Uani 1 1 d . . .
O6 O 0.44176(14) 0.15450(9) 0.80423(14) 0.0321(4) Uani 1 1 d . . .
N1 N 0.38443(16) 0.15020(11) 0.56594(16) 0.0344(6) Uani 1 1 d . . .
N2 N 0.42551(19) 0.25804(12) 0.48451(18) 0.0438(7) Uani 1 1 d . . .
H2A H 0.4663 0.2782 0.4583 0.053 Uiso 1 1 calc R . .
H2B H 0.3895 0.2417 0.4368 0.053 Uiso 1 1 calc R . .
N3 N 0.33845(16) 0.24921(11) 0.85297(16) 0.0338(5) Uani 1 1 d . . .
N4 N 0.25572(18) 0.14206(12) 0.79028(19) 0.0447(7) Uani 1 1 d . . .
H4A H 0.2138 0.1575 0.8223 0.054 Uiso 1 1 calc R . .
H4B H 0.2273 0.1222 0.7420 0.054 Uiso 1 1 calc R . .
C1 C 0.3837(2) 0.11090(14) 0.5042(2) 0.0411(7) Uani 1 1 d . . .
C2 C 0.4670(2) 0.10952(14) 0.4582(2) 0.0408(7) Uani 1 1 d . . .
C3 C 0.3075(3) 0.0721(2) 0.4848(3) 0.0748(14) Uani 1 1 d . . .
H3A H 0.2642 0.0786 0.5287 0.112 Uiso 1 1 calc R . .
H3B H 0.3301 0.0359 0.4931 0.112 Uiso 1 1 calc R . .
H3C H 0.2791 0.0767 0.4200 0.112 Uiso 1 1 calc R . .
C4 C 0.4847(3) 0.06385(17) 0.3937(3) 0.0611(10) Uani 1 1 d . . .
H4C H 0.4423 0.0651 0.3364 0.092 Uiso 1 1 calc R . .
H4D H 0.4783 0.0303 0.4263 0.092 Uiso 1 1 calc R . .
H4E H 0.5450 0.0668 0.3770 0.092 Uiso 1 1 calc R . .
C5 C 0.4198(2) 0.29917(14) 0.6420(2) 0.0423(8) Uani 1 1 d . . .
H5A H 0.4755 0.3191 0.6401 0.051 Uiso 1 1 calc R . .
H5B H 0.3821 0.3191 0.6812 0.051 Uiso 1 1 calc R . .
C6 C 0.3714(3) 0.29227(16) 0.5413(2) 0.0488(9) Uani 1 1 d . . .
H6A H 0.3128 0.2758 0.5441 0.059 Uiso 1 1 calc R . .
H6B H 0.3619 0.3273 0.5107 0.059 Uiso 1 1 calc R . .
C7 C 0.2719(2) 0.28272(14) 0.8550(2) 0.0355(7) Uani 1 1 d . . .
C8 C 0.2102(2) 0.28339(14) 0.7649(2) 0.0389(7) Uani 1 1 d . . .
C9 C 0.2585(3) 0.31686(16) 0.9402(2) 0.0494(9) Uani 1 1 d . . .
H9A H 0.2023 0.3075 0.9626 0.074 Uiso 1 1 calc R . .
H9B H 0.2575 0.3542 0.9221 0.074 Uiso 1 1 calc R . .
H9C H 0.3072 0.3107 0.9906 0.074 Uiso 1 1 calc R . .
C10 C 0.1313(3) 0.31965(18) 0.7554(3) 0.0583(10) Uani 1 1 d . . .
H10A H 0.1511 0.3563 0.7512 0.087 Uiso 1 1 calc R . .
H10B H 0.0995 0.3157 0.8105 0.087 Uiso 1 1 calc R . .
H10C H 0.0917 0.3106 0.6984 0.087 Uiso 1 1 calc R . .
C11 C 0.4046(2) 0.10172(14) 0.8168(2) 0.0396(7) Uani 1 1 d . . .
H11A H 0.4462 0.0808 0.8610 0.048 Uiso 1 1 calc R . .
H11B H 0.3958 0.0830 0.7557 0.048 Uiso 1 1 calc R . .
C12 C 0.3162(2) 0.10742(16) 0.8560(2) 0.0465(8) Uani 1 1 d . . .
H12A H 0.2889 0.0722 0.8613 0.056 Uiso 1 1 calc R . .
H12B H 0.3257 0.1235 0.9195 0.056 Uiso 1 1 calc R . .
H3 H 0.5000 0.2500 0.7500 0.08(2) Uiso 1 2 d S . .
H6 H 0.473(4) 0.153(2) 0.765(4) 0.014(14) Uiso 0.50 1 d P . .
Cl1 Cl 0.24165(11) -0.03046(6) 0.68640(11) 0.0936(5) Uani 1 1 d . . .
O7 O 0.2420(7) -0.0437(2) 0.5898(4) 0.209(4) Uani 1 1 d . . .
O8 O 0.3270(4) -0.0211(3) 0.7281(6) 0.191(3) Uani 1 1 d . . .
O9 O 0.1936(4) 0.0177(2) 0.6860(5) 0.167(2) Uani 1 1 d . . .
O10 O 0.2064(5) -0.0749(3) 0.7288(5) 0.161(2) Uani 1 1 d . . .
Cl2 Cl 0.0000 0.17181(8) 0.7500 0.0764(5) Uani 1 2 d S . .
O11 O 0.0561(4) 0.2028(2) 0.8205(4) 0.1338(19) Uani 1 1 d . . .
O12 O 0.0585(3) 0.1424(3) 0.7012(5) 0.176(3) Uani 1 1 d . . .
N1A N 0.5257(6) 0.5020(4) 0.5187(6) 0.081(3) Uani 0.50 1 d PD . .
C1A C 0.5391(13) 0.5642(7) 0.5192(13) 0.146(6) Uiso 0.50 1 d PD . .
C2A C 0.4545(13) 0.5924(8) 0.4951(14) 0.151(6) Uiso 0.50 1 d PD . .
C3A C 0.5127(18) 0.4665(10) 0.4264(15) 0.186(9) Uiso 0.50 1 d PD . .
C4A C 0.5913(19) 0.4731(13) 0.380(2) 0.219(11) Uiso 0.50 1 d PD . .
C5A C 0.4483(13) 0.4885(9) 0.5812(13) 0.142(6) Uiso 0.50 1 d PD . .
C6A C 0.458(2) 0.4396(11) 0.629(2) 0.230(11) Uiso 0.50 1 d PD . .

loop_
_atom_site_aniso_label
_atom_site_aniso_U_11
_atom_site_aniso_U_22
_atom_site_aniso_U_33
_atom_site_aniso_U_23
_atom_site_aniso_U_13
_atom_site_aniso_U_12
Ni1 0.0253(2) 0.0456(3) 0.02616(19) -0.00141(14) -0.00022(13) -0.00202(16)
Ni2 0.0226(2) 0.0488(3) 0.0273(2) -0.00436(14) 0.00019(13) 0.00175(17)
O1 0.0245(11) 0.0667(16) 0.0352(11) -0.0106(10) 0.0045(8) -0.0043(10)
O2 0.0367(12) 0.0589(16) 0.0332(11) -0.0038(9) 0.0058(9) -0.0013(11)
O3 0.0280(10) 0.0417(12) 0.0279(9) 0.0001(8) -0.0037(7) 0.0009(9)
O4 0.0307(11) 0.0594(15) 0.0258(10) -0.0047(9) -0.0028(8) 0.0081(10)
O5 0.0311(12) 0.0634(16) 0.0341(11) -0.0044(10) -0.0016(8) 0.0070(11)
O6 0.0249(10) 0.0423(13) 0.0292(10) -0.0006(8) 0.0043(8) -0.0024(9)
N1 0.0275(13) 0.0492(16) 0.0256(11) -0.0033(10) -0.0003(9) -0.0022(11)
N2 0.0395(15) 0.0605(19) 0.0288(13) 0.0034(11) -0.0061(10) -0.0032(14)
N3 0.0248(12) 0.0469(16) 0.0288(12) 0.0004(10) 0.0003(9) 0.0033(11)
N4 0.0286(14) 0.0607(19) 0.0451(15) -0.0069(12) 0.0060(11) -0.0062(13)
C1 0.0381(17) 0.050(2) 0.0347(16) -0.0069(13) 0.0004(12) -0.0055(15)
C2 0.0449(19) 0.047(2) 0.0295(15) -0.0039(12) 0.0013(12) 0.0034(16)
C3 0.068(3) 0.085(3) 0.074(3) -0.034(2) 0.020(2) -0.032(3)
C4 0.068(3) 0.058(3) 0.060(2) -0.0173(18) 0.0159(19) 0.002(2)
C5 0.0434(19) 0.0435(19) 0.0378(17) 0.0006(13) -0.0039(13) 0.0037(15)
C6 0.044(2) 0.061(2) 0.0385(17) 0.0077(14) -0.0070(14) 0.0087(17)
C7 0.0317(16) 0.0459(18) 0.0296(14) -0.0008(12) 0.0066(11) 0.0019(14)
C8 0.0282(16) 0.049(2) 0.0387(16) 0.0026(13) 0.0029(12) 0.0019(14)
C9 0.050(2) 0.056(2) 0.0419(18) -0.0055(15) 0.0052(15) 0.0128(18)
C10 0.043(2) 0.070(3) 0.058(2) -0.0056(18) -0.0092(16) 0.019(2)
C11 0.0378(17) 0.0420(19) 0.0393(16) -0.0019(13) 0.0061(12) -0.0013(14)
C12 0.0404(19) 0.055(2) 0.0450(18) -0.0002(15) 0.0094(14) -0.0100(16)
Cl1 0.1001(11) 0.0805(9) 0.0897(9) -0.0134(7) -0.0297(8) 0.0204(8)
O7 0.409(12) 0.119(4) 0.090(4) -0.017(3) -0.002(5) -0.052(6)
O8 0.115(5) 0.202(7) 0.235(7) -0.024(6) -0.065(4) 0.036(4)
O9 0.125(4) 0.115(4) 0.253(7) -0.033(4) -0.003(4) 0.050(4)
O10 0.203(6) 0.130(5) 0.159(5) 0.018(4) 0.058(4) 0.011(4)
Cl2 0.0418(8) 0.0832(12) 0.1044(12) 0.000 0.0099(8) 0.000
O11 0.101(3) 0.172(5) 0.132(4) -0.053(3) 0.027(3) -0.046(3)
O12 0.075(3) 0.215(6) 0.226(6) -0.121(5) -0.028(3) 0.054(3)
N1A 0.079(8) 0.087(6) 0.074(6) -0.015(5) -0.001(4) 0.019(6)

loop_
_atom_type_symbol
_atom_type_description
_atom_type_scat_dispersion_real
_atom_type_scat_dispersion_imag
_atom_type_scat_source
Ni Ni 0.3393 1.1124 'International Tables Vol C Tables 4.2.6.8 and 6.1.1.4'
C C 0.0033 0.0016 'International Tables Vol C Tables 4.2.6.8 and 6.1.1.4'
H H 0.0000 0.0000 'International Tables Vol C Tables 4.2.6.8 and 6.1.1.4'
Cl Cl 0.1484 0.1585 'International Tables Vol C Tables 4.2.6.8 and 6.1.1.4'
N N 0.0061 0.0033 'International Tables Vol C Tables 4.2.6.8 and 6.1.1.4'
O O 0.0106 0.0060 'International Tables Vol C Tables 4.2.6.8 and 6.1.1.4'

loop_
_geom_angle_atom_site_label_1
_geom_angle_atom_site_label_2
_geom_angle_atom_site_label_3
_geom_angle
_geom_angle_site_symmetry_1
_geom_angle_site_symmetry_3
_geom_angle_publ_flag
O4 Ni1 N1 172.08(9) 2_656 . ?
O4 Ni1 O2 94.20(9) 2_656 . ?
N1 Ni1 O2 78.27(10) . . ?
O4 Ni1 O3 95.71(9) 2_656 . ?
N1 Ni1 O3 91.83(9) . . ?
O2 Ni1 O3 170.09(9) . . ?
O4 Ni1 N2 84.63(10) 2_656 . ?
N1 Ni1 N2 93.91(11) . . ?
O2 Ni1 N2 98.09(10) . . ?
O3 Ni1 N2 82.98(10) . . ?
O4 Ni1 O6 91.82(8) 2_656 2_656 ?
N1 Ni1 O6 91.20(9) . 2_656 ?
O2 Ni1 O6 94.16(8) . 2_656 ?
O3 Ni1 O6 85.42(8) . 2_656 ?
N2 Ni1 O6 167.46(10) . 2_656 ?
N3 Ni2 O1 172.53(9) . . ?
N3 Ni2 N4 94.51(11) . . ?
O1 Ni2 N4 84.13(10) . . ?
N3 Ni2 O6 90.77(9) . . ?
O1 Ni2 O6 96.36(9) . . ?
N4 Ni2 O6 83.27(10) . . ?
N3 Ni2 O5 77.68(9) . . ?
O1 Ni2 O5 95.07(9) . . ?
N4 Ni2 O5 94.53(11) . . ?
O6 Ni2 O5 168.07(8) . . ?
N3 Ni2 O3 91.46(9) . . ?
O1 Ni2 O3 91.46(8) . . ?
N4 Ni2 O3 166.40(10) . . ?
O6 Ni2 O3 84.45(8) . . ?
O5 Ni2 O3 98.68(9) . . ?
N1 O1 Ni2 117.07(17) . . ?
C2 O2 Ni1 112.3(2) . . ?
C5 O3 Ni1 107.01(17) . . ?
C5 O3 Ni2 119.93(19) . . ?
Ni1 O3 Ni2 108.17(9) . . ?
C5 O3 H3 110(3) . . ?
Ni1 O3 H3 106.0(18) . . ?
Ni2 O3 H3 105.2(17) . . ?
N3 O4 Ni1 118.58(17) . 2_656 ?
C8 O5 Ni2 111.99(19) . . ?
C11 O6 Ni2 105.77(17) . . ?
C11 O6 Ni1 122.18(17) . 2_656 ?
Ni2 O6 Ni1 108.39(9) . 2_656 ?
C11 O6 H6 108(4) . . ?
Ni2 O6 H6 102(4) . . ?
Ni1 O6 H6 109(4) 2_656 . ?
C1 N1 O1 119.2(3) . . ?
C1 N1 Ni1 117.1(2) . . ?
O1 N1 Ni1 123.69(19) . . ?
C6 N2 Ni1 107.78(19) . . ?
C6 N2 H2A 110.1 . . ?
Ni1 N2 H2A 110.2 . . ?
C6 N2 H2B 110.2 . . ?
Ni1 N2 H2B 110.2 . . ?
H2A N2 H2B 108.5 . . ?
C7 N3 O4 118.0(2) . . ?
C7 N3 Ni2 116.94(19) . . ?
O4 N3 Ni2 124.85(19) . . ?
C12 N4 Ni2 107.8(2) . . ?
C12 N4 H4A 110.2 . . ?
Ni2 N4 H4A 110.2 . . ?
C12 N4 H4B 110.2 . . ?
Ni2 N4 H4B 110.2 . . ?
H4A N4 H4B 108.5 . . ?
N1 C1 C2 111.8(3) . . ?
N1 C1 C3 123.3(3) . . ?
C2 C1 C3 124.9(3) . . ?
O2 C2 C1 120.3(3) . . ?
O2 C2 C4 119.3(3) . . ?
C1 C2 C4 120.5(3) . . ?
C1 C3 H3A 109.5 . . ?
C1 C3 H3B 109.5 . . ?
H3A C3 H3B 109.5 . . ?
C1 C3 H3C 109.5 . . ?
H3A C3 H3C 109.5 . . ?
H3B C3 H3C 109.5 . . ?
C2 C4 H4C 109.5 . . ?
C2 C4 H4D 109.5 . . ?
H4C C4 H4D 109.5 . . ?
C2 C4 H4E 109.5 . . ?
H4C C4 H4E 109.5 . . ?
H4D C4 H4E 109.5 . . ?
O3 C5 C6 108.3(3) . . ?
O3 C5 H5A 110.0 . . ?
C6 C5 H5A 110.0 . . ?
O3 C5 H5B 110.0 . . ?
C6 C5 H5B 110.0 . . ?
H5A C5 H5B 108.4 . . ?
N2 C6 C5 109.8(3) . . ?
N2 C6 H6A 109.7 . . ?
C5 C6 H6A 109.7 . . ?
N2 C6 H6B 109.7 . . ?
C5 C6 H6B 109.7 . . ?
H6A C6 H6B 108.2 . . ?
N3 C7 C8 112.8(3) . . ?
N3 C7 C9 123.9(3) . . ?
C8 C7 C9 123.2(3) . . ?
O5 C8 C7 119.7(3) . . ?
O5 C8 C10 120.8(3) . . ?
C7 C8 C10 119.5(3) . . ?
C7 C9 H9A 109.5 . . ?
C7 C9 H9B 109.5 . . ?
H9A C9 H9B 109.5 . . ?
C7 C9 H9C 109.5 . . ?
H9A C9 H9C 109.5 . . ?
H9B C9 H9C 109.5 . . ?
C8 C10 H10A 109.5 . . ?
C8 C10 H10B 109.5 . . ?
H10A C10 H10B 109.5 . . ?
C8 C10 H10C 109.5 . . ?
H10A C10 H10C 109.5 . . ?
H10B C10 H10C 109.5 . . ?
O6 C11 C12 109.2(3) . . ?
O6 C11 H11A 109.8 . . ?
C12 C11 H11A 109.8 . . ?
O6 C11 H11B 109.8 . . ?
C12 C11 H11B 109.8 . . ?
H11A C11 H11B 108.3 . . ?
N4 C12 C11 108.8(3) . . ?
N4 C12 H12A 109.9 . . ?
C11 C12 H12A 109.9 . . ?
N4 C12 H12B 109.9 . . ?
C11 C12 H12B 109.9 . . ?
H12A C12 H12B 108.3 . . ?
O8 Cl1 O10 109.8(5) . . ?
O8 Cl1 O9 108.1(4) . . ?
O10 Cl1 O9 117.4(4) . . ?
O8 Cl1 O7 110.0(6) . . ?
O10 Cl1 O7 106.1(4) . . ?
O9 Cl1 O7 105.2(5) . . ?
O12 Cl2 O12 116.4(7) . 2_556 ?
O12 Cl2 O11 105.9(3) . . ?
O12 Cl2 O11 106.9(4) 2_556 . ?
O12 Cl2 O11 106.9(4) . 2_556 ?
O12 Cl2 O11 105.9(3) 2_556 2_556 ?
O11 Cl2 O11 115.3(5) . 2_556 ?
N1A N1A C3A 90.4(16) 5_666 5_666 ?
N1A N1A C5A 76.8(13) 5_666 5_666 ?
C3A N1A C5A 130.2(15) 5_666 5_666 ?
N1A N1A C1A 102.6(16) 5_666 . ?
C3A N1A C1A 57.2(13) 5_666 . ?
C5A N1A C1A 78.7(12) 5_666 . ?
N1A N1A C3A 55.3(14) 5_666 . ?
C3A N1A C3A 145.7(8) 5_666 . ?
C5A N1A C3A 48.8(11) 5_666 . ?
C1A N1A C3A 124.6(13) . . ?
N1A N1A C5A 70.2(15) 5_666 . ?
C3A N1A C5A 51.7(13) 5_666 . ?
C5A N1A C5A 147.0(7) 5_666 . ?
C1A N1A C5A 108.2(12) . . ?
C3A N1A C5A 108.6(13) . . ?
N1A N1A C1A 51.3(12) 5_666 5_666 ?
C3A N1A C1A 115.9(13) 5_666 5_666 ?
C5A N1A C1A 93.1(10) 5_666 5_666 ?
C1A N1A C1A 153.9(6) . 5_666 ?
C3A N1A C1A 44.7(10) . 5_666 ?
C5A N1A C1A 66.3(10) . 5_666 ?
C3A C1A C2A 82.2(16) 5_666 . ?
C3A C1A N1A 51.4(11) 5_666 . ?
C2A C1A N1A 111.7(14) . . ?
C3A C1A N1A 52.6(9) 5_666 5_666 ?
C2A C1A N1A 87.4(12) . 5_666 ?
N1A C1A N1A 26.1(6) . 5_666 ?
C3A C1A C5A 98.1(11) 5_666 5_666 ?
C2A C1A C5A 108.4(14) . 5_666 ?
N1A C1A C5A 49.8(8) . 5_666 ?
N1A C1A C5A 47.6(6) 5_666 5_666 ?
C1A C2A C3A 47.4(11) . 5_666 ?
C5A C3A N1A 76.0(13) 5_666 5_666 ?
C5A C3A C1A 145.6(17) 5_666 5_666 ?
N1A C3A C1A 71.4(13) 5_666 5_666 ?
C5A C3A C4A 56.3(18) 5_666 . ?
N1A C3A C4A 131(2) 5_666 . ?
C1A C3A C4A 150(3) 5_666 . ?
C5A C3A N1A 64.0(12) 5_666 . ?
N1A C3A N1A 34.3(8) 5_666 . ?
C1A C3A N1A 82.7(14) 5_666 . ?
C4A C3A N1A 107(2) . . ?
C5A C3A C2A 131(2) 5_666 5_666 ?
N1A C3A C2A 103.2(16) 5_666 5_666 ?
C1A C3A C2A 50.5(12) 5_666 5_666 ?
C4A C3A C2A 101(2) . 5_666 ?
N1A C3A C2A 87.5(13) . 5_666 ?
C5A C4A C3A 55.9(16) 5_666 . ?
C3A C5A C4A 67.8(16) 5_666 5_666 ?
C3A C5A C6A 142(3) 5_666 . ?
C4A C5A C6A 118(2) 5_666 . ?
C3A C5A N1A 67.3(11) 5_666 5_666 ?
C4A C5A N1A 117(2) 5_666 5_666 ?
C6A C5A N1A 124(2) . 5_666 ?
C3A C5A N1A 52.3(11) 5_666 . ?
C4A C5A N1A 119.3(19) 5_666 . ?
C6A C5A N1A 115(2) . . ?
N1A C5A N1A 33.0(7) 5_666 . ?
C3A C5A C1A 116.2(13) 5_666 5_666 ?
C4A C5A C1A 154(2) 5_666 5_666 ?
C6A C5A C1A 75.4(18) . 5_666 ?
N1A C5A C1A 51.5(7) 5_666 5_666 ?
N1A C5A C1A 66.1(9) . 5_666 ?

loop_
_geom_bond_atom_site_label_1
_geom_bond_atom_site_label_2
_geom_bond_distance
_geom_bond_site_symmetry_2
_geom_bond_publ_flag
Ni1 O4 2.002(2) 2_656 ?
Ni1 N1 2.012(3) . ?
Ni1 O2 2.084(2) . ?
Ni1 O3 2.091(2) . ?
Ni1 N2 2.093(3) . ?
Ni1 O6 2.155(2) 2_656 ?
Ni2 N3 2.025(2) . ?
Ni2 O1 2.027(2) . ?
Ni2 N4 2.079(3) . ?
Ni2 O6 2.099(2) . ?
Ni2 O5 2.110(2) . ?
Ni2 O3 2.135(2) . ?
O1 N1 1.315(3) . ?
O2 C2 1.239(4) . ?
O3 C5 1.441(4) . ?
O3 H3 1.230(5) . ?
O4 N3 1.316(3) . ?
O4 Ni1 2.002(2) 2_656 ?
O5 C8 1.250(4) . ?
O6 C11 1.441(4) . ?
O6 Ni1 2.155(2) 2_656 ?
O6 H6 0.78(5) . ?
N1 C1 1.302(4) . ?
N2 C6 1.472(5) . ?
N2 H2A 0.9000 . ?
N2 H2B 0.9000 . ?
N3 C7 1.297(4) . ?
N4 C12 1.481(5) . ?
N4 H4A 0.9000 . ?
N4 H4B 0.9000 . ?
C1 C2 1.471(4) . ?
C1 C3 1.488(5) . ?
C2 C4 1.493(5) . ?
C3 H3A 0.9600 . ?
C3 H3B 0.9600 . ?
C3 H3C 0.9600 . ?
C4 H4C 0.9600 . ?
C4 H4D 0.9600 . ?
C4 H4E 0.9600 . ?
C5 C6 1.514(4) . ?
C5 H5A 0.9700 . ?
C5 H5B 0.9700 . ?
C6 H6A 0.9700 . ?
C6 H6B 0.9700 . ?
C7 C8 1.469(4) . ?
C7 C9 1.498(4) . ?
C8 C10 1.474(5) . ?
C9 H9A 0.9600 . ?
C9 H9B 0.9600 . ?
C9 H9C 0.9600 . ?
C10 H10A 0.9600 . ?
C10 H10B 0.9600 . ?
C10 H10C 0.9600 . ?
C11 C12 1.498(4) . ?
C11 H11A 0.9700 . ?
C11 H11B 0.9700 . ?
C12 H12A 0.9700 . ?
C12 H12B 0.9700 . ?
Cl1 O8 1.353(6) . ?
Cl1 O10 1.386(6) . ?
Cl1 O9 1.392(5) . ?
Cl1 O7 1.395(5) . ?
Cl2 O12 1.381(5) . ?
Cl2 O12 1.381(5) 2_556 ?
Cl2 O11 1.436(5) . ?
Cl2 O11 1.436(5) 2_556 ?
N1A N1A 0.878(15) 5_666 ?
N1A C3A 1.28(2) 5_666 ?
N1A C5A 1.52(2) 5_666 ?
N1A C1A 1.554(15) . ?
N1A C3A 1.557(16) . ?
N1A C5A 1.570(15) . ?
N1A C1A 1.94(2) 5_666 ?
C1A C3A 1.38(3) 5_666 ?
C1A C2A 1.445(19) . ?
C1A N1A 1.94(2) 5_666 ?
C1A C5A 1.95(3) 5_666 ?
C2A C3A 1.86(3) 5_666 ?
C3A C5A 1.27(3) 5_666 ?
C3A N1A 1.28(2) 5_666 ?
C3A C1A 1.38(3) 5_666 ?
C3A C4A 1.42(2) . ?
C3A C2A 1.86(3) 5_666 ?
C4A C5A 1.28(3) 5_666 ?
C5A C3A 1.27(3) 5_666 ?
C5A C4A 1.28(3) 5_666 ?
C5A C6A 1.38(2) . ?
C5A N1A 1.52(2) 5_666 ?
C5A C1A 1.95(3) 5_666 ?
